data_7130326
loop_
_publ_author_name
'Ambhore, Madan Digambar'
'SHUKLA, PRAGATI'
'Gonnade, Rajesh G.'
'Anand, Venkataramanarao Govindan'

_publ_section_title
;
 Tailoring Diradicaloid Properties of Expanded Isophlorinoids with
 Systematic Core-Modification
;
_journal_name_full 'Chemical Communications'
_journal_paper_doi 10.1039/D2CC02970G
_journal_year 2022
_chemical_formula_moiety '2(C37 H13 F10 S2 Se2), 5(C6 H6)'
_chemical_formula_sum 'C104 H56 F20 S4 Se4'
_chemical_formula_weight 2129.56
_space_group_crystal_system triclinic
_space_group_IT_number 2
_space_group_name_Hall '-P 1'
_space_group_name_H-M_alt 'P -1'
_atom_sites_solution_hydrogens geom
_audit_creation_method SHELXL-2014/7
_audit_update_record
;
2022-06-29 deposited with the CCDC.	2022-07-01 downloaded from the CCDC.
;
_cell_angle_alpha 90.718(8)
_cell_angle_beta 109.418(7)
_cell_angle_gamma 98.519(8)
_cell_formula_units_Z 2
_cell_length_a 13.490(5)
_cell_length_b 18.005(6)
_cell_length_c 19.696(7)
_cell_measurement_reflns_used 5323
_cell_measurement_temperature 100(2)
_cell_measurement_theta_max 24.21
_cell_measurement_theta_min 2.36
_cell_volume 4452(3)
_computing_cell_refinement 'SAINT (Bruker, 2016)'
_computing_data_collection 'APEX3 (Bruker, 2016)'
_computing_data_reduction 'SAINT (Bruker, 2016)'
_computing_molecular_graphics 'Bruker SHELXTL'
_computing_publication_material 'Bruker SHELXTL'
_computing_structure_refinement 'SHELXL-2014/7 (Sheldrick, 2014)'
_computing_structure_solution 'SHELXS-97 (Sheldrick 2008)'
_diffrn_ambient_temperature 100(2)
_diffrn_detector 'CMOS-Photon 100'
_diffrn_measured_fraction_theta_full 1.000
_diffrn_measured_fraction_theta_max 0.999
_diffrn_measurement_device '\k-geometry diffractometer'
_diffrn_measurement_device_type 'D8 VENTURE APEX'
_diffrn_measurement_method '\f and \w scans'
_diffrn_radiation_type MoK\a
_diffrn_radiation_wavelength 0.71073
_diffrn_reflns_av_R_equivalents 0.0966
_diffrn_reflns_av_unetI/netI 0.1128
_diffrn_reflns_Laue_measured_fraction_full 1.000
_diffrn_reflns_Laue_measured_fraction_max 0.999
_diffrn_reflns_limit_h_max 16
_diffrn_reflns_limit_h_min -16
_diffrn_reflns_limit_k_max 22
_diffrn_reflns_limit_k_min -20
_diffrn_reflns_limit_l_max 22
_diffrn_reflns_limit_l_min -24
_diffrn_reflns_number 68297
_diffrn_reflns_point_group_measured_fraction_full 1.000
_diffrn_reflns_point_group_measured_fraction_max 0.999
_diffrn_reflns_theta_full 25.242
_diffrn_reflns_theta_max 25.998
_diffrn_reflns_theta_min 1.534
_diffrn_source 'micro-focus sealed tube'
_diffrn_source_type micro-focus
_exptl_absorpt_coefficient_mu 1.834
_exptl_absorpt_correction_T_max 0.7457
_exptl_absorpt_correction_T_min 0.6411
_exptl_absorpt_correction_type multi-scan
_exptl_absorpt_process_details 'SADABS (Bruker, 2016)'
_exptl_crystal_colour colourless
_exptl_crystal_density_diffrn 1.589
_exptl_crystal_description needle
_exptl_crystal_F_000 2120
_exptl_crystal_size_max 0.210
_exptl_crystal_size_mid 0.040
_exptl_crystal_size_min 0.030
_refine_diff_density_max 0.598
_refine_diff_density_min -0.664
_refine_diff_density_rms 0.100
_refine_ls_extinction_method none
_refine_ls_goodness_of_fit_ref 1.005
_refine_ls_hydrogen_treatment constr
_refine_ls_matrix_type full
_refine_ls_number_parameters 1156
_refine_ls_number_reflns 17498
_refine_ls_number_restraints 0
_refine_ls_restrained_S_all 1.005
_refine_ls_R_factor_all 0.1180
_refine_ls_R_factor_gt 0.0504
_refine_ls_shift/su_max 0.001
_refine_ls_shift/su_mean 0.000
_refine_ls_structure_factor_coef Fsqd
_refine_ls_weighting_details 'w=1/[\s^2^(Fo^2^)+(0.0199P)^2^+2.3474P] where P=(Fo^2^+2Fc^2^)/3'
_refine_ls_weighting_scheme calc
_refine_ls_wR_factor_gt 0.0828
_refine_ls_wR_factor_ref 0.1031
_reflns_Friedel_coverage 0.000
_reflns_number_gt 10134
_reflns_number_total 17498
_reflns_threshold_expression 'I > 2\s(I)'
_cod_data_source_file d2cc02970g2.cif
_cod_data_source_block pm_5_0m_a
_cod_database_code 7130326
_shelx_shelxl_version_number 2014/7
_shelx_space_group_comment
;
The symmetry employed for this shelxl refinement is uniquely defined
by the following loop, which should always be used as a source of
symmetry information in preference to the above space-group names.
They are only intended as comments.
;
_shelx_estimated_absorpt_t_min 0.699
_shelx_estimated_absorpt_t_max 0.947

loop_
_space_group_symop_operation_xyz
'x, y, z'
'-x, -y, -z'

loop_
_atom_site_label
_atom_site_type_symbol
_atom_site_fract_x
_atom_site_fract_y
_atom_site_fract_z
_atom_site_U_iso_or_equiv
_atom_site_adp_type
_atom_site_occupancy
_atom_site_site_symmetry_order
_atom_site_calc_flag
_atom_site_refinement_flags_posn
_atom_site_refinement_flags_adp
_atom_site_refinement_flags_occupancy
_atom_site_disorder_assembly
_atom_site_disorder_group
Se1 Se 0.90519(4) 0.22846(2) 0.53884(2) 0.01844(12) Uani 1 1 d . . . . .
Se2 Se 1.03263(4) 0.37611(2) 0.67352(2) 0.01934(12) Uani 1 1 d . . . . .
S1 S 0.79293(9) 0.37611(6) 0.16621(6) 0.0207(3) Uani 1 1 d . . . . .
S2 S 0.80755(9) 0.20703(6) 0.37025(6) 0.0211(3) Uani 1 1 d . . . . .
F1 F 0.9015(2) -0.03087(14) 0.43883(15) 0.0342(7) Uani 1 1 d . . . . .
F2 F 0.8292(2) -0.17874(15) 0.43732(15) 0.0444(8) Uani 1 1 d . . . . .
F3 F 0.6348(3) -0.22479(14) 0.45043(16) 0.0499(9) Uani 1 1 d . . . . .
F4 F 0.5167(2) -0.12079(15) 0.46846(15) 0.0426(8) Uani 1 1 d . . . . .
F5 F 0.5902(2) 0.02788(14) 0.47208(14) 0.0332(7) Uani 1 1 d . . . . .
F6 F 1.35890(19) 0.50267(15) 0.89810(13) 0.0300(7) Uani 1 1 d . . . . .
F7 F 1.4263(2) 0.52071(16) 1.04399(14) 0.0370(7) Uani 1 1 d . . . . .
F8 F 1.2849(2) 0.49465(16) 1.11505(13) 0.0413(8) Uani 1 1 d . . . . .
F9 F 1.0749(2) 0.45277(16) 1.04018(14) 0.0381(7) Uani 1 1 d . . . . .
F10 F 1.0041(2) 0.44505(15) 0.89375(13) 0.0310(7) Uani 1 1 d . . . . .
C1 C 0.8577(3) 0.4423(2) 0.2946(2) 0.0209(11) Uani 1 1 d . . . . .
H1 H 0.8853 0.4794 0.3337 0.025 Uiso 1 1 calc R U . . .
C2 C 0.8281(3) 0.3680(2) 0.3035(2) 0.0209(11) Uani 1 1 d . . . . .
H2 H 0.8328 0.3496 0.3493 0.025 Uiso 1 1 calc R U . . .
C3 C 0.7901(3) 0.3205(2) 0.2391(2) 0.0184(11) Uani 1 1 d . . . . .
C4 C 0.7551(3) 0.2427(2) 0.2245(2) 0.0175(10) Uani 1 1 d . . . . .
C5 C 0.7508(3) 0.1897(2) 0.2759(2) 0.0184(10) Uani 1 1 d . . . . .
C6 C 0.7002(3) 0.1138(2) 0.2602(2) 0.0190(11) Uani 1 1 d . . . . .
H6 H 0.6643 0.0926 0.2123 0.023 Uiso 1 1 calc R U . . .
C7 C 0.7072(3) 0.0734(2) 0.3198(2) 0.0200(11) Uani 1 1 d . . . . .
H7 H 0.6757 0.0221 0.3166 0.024 Uiso 1 1 calc R U . . .
C8 C 0.7653(3) 0.1146(2) 0.3865(2) 0.0180(11) Uani 1 1 d . . . . .
C9 C 0.7876(3) 0.0858(2) 0.4555(2) 0.0190(11) Uani 1 1 d . . . . .
C10 C 0.8419(3) 0.1241(2) 0.5230(2) 0.0195(11) Uani 1 1 d . . . . .
C11 C 0.8607(4) 0.0931(2) 0.5906(2) 0.0252(12) Uani 1 1 d . . . . .
H11 H 0.8368 0.0416 0.5946 0.030 Uiso 1 1 calc R U . . .
C12 C 0.9158(4) 0.1414(2) 0.6507(2) 0.0233(11) Uani 1 1 d . . . . .
H12 H 0.9314 0.1244 0.6980 0.028 Uiso 1 1 calc R U . . .
C13 C 0.9472(3) 0.2156(2) 0.6393(2) 0.0166(10) Uani 1 1 d . . . . .
C14 C 1.0017(3) 0.2743(2) 0.6928(2) 0.0188(11) Uani 1 1 d . . . . .
C15 C 1.0400(4) 0.2666(2) 0.7674(2) 0.0223(11) Uani 1 1 d . . . . .
H15 H 1.0329 0.2192 0.7874 0.027 Uiso 1 1 calc R U . . .
C16 C 1.0890(3) 0.3327(2) 0.8102(2) 0.0209(11) Uani 1 1 d . . . . .
H16 H 1.1166 0.3326 0.8613 0.025 Uiso 1 1 calc R U . . .
C17 C 1.0961(3) 0.3992(2) 0.7749(2) 0.0157(10) Uani 1 1 d . . . . .
C18 C 1.1416(3) 0.4719(2) 0.8099(2) 0.0166(10) Uani 1 1 d . . . . .
C19 C 1.1563(3) 0.5403(2) 0.7783(2) 0.0184(11) Uani 1 1 d . . . . .
C20 C 0.7220(4) 0.2108(2) 0.1476(2) 0.0202(11) Uani 1 1 d . . . . .
C21 C 0.6248(4) 0.2216(2) 0.0965(2) 0.0236(11) Uani 1 1 d . . . . .
H21 H 0.5797 0.2503 0.1100 0.028 Uiso 1 1 calc R U . . .
C22 C 0.5944(4) 0.1904(3) 0.0261(3) 0.0329(13) Uani 1 1 d . . . . .
H22 H 0.5273 0.1961 -0.0078 0.040 Uiso 1 1 calc R U . . .
C23 C 0.6611(4) 0.1514(3) 0.0053(2) 0.0301(13) Uani 1 1 d . . . . .
H23 H 0.6411 0.1316 -0.0432 0.036 Uiso 1 1 calc R U . . .
C24 C 0.7567(4) 0.1410(3) 0.0549(3) 0.0309(12) Uani 1 1 d . . . . .
H24 H 0.8027 0.1142 0.0404 0.037 Uiso 1 1 calc R U . . .
C25 C 0.7870(4) 0.1696(2) 0.1267(2) 0.0253(11) Uani 1 1 d . . . . .
H25 H 0.8521 0.1607 0.1609 0.030 Uiso 1 1 calc R U . . .
C26 C 0.7482(3) 0.0031(2) 0.4552(2) 0.0203(11) Uani 1 1 d . . . . .
C27 C 0.8059(4) -0.0516(3) 0.4460(2) 0.0242(11) Uani 1 1 d . . . . .
C28 C 0.7684(4) -0.1279(2) 0.4443(2) 0.0287(12) Uani 1 1 d . . . . .
C29 C 0.6714(4) -0.1508(3) 0.4512(3) 0.0335(14) Uani 1 1 d . . . . .
C30 C 0.6121(4) -0.0986(3) 0.4611(3) 0.0298(12) Uani 1 1 d . . . . .
C31 C 0.6508(4) -0.0222(3) 0.4631(2) 0.0239(11) Uani 1 1 d . . . . .
C32 C 1.1784(3) 0.4752(2) 0.8906(2) 0.0163(10) Uani 1 1 d . . . . .
C33 C 1.2860(4) 0.4925(2) 0.9316(2) 0.0223(11) Uani 1 1 d . . . . .
C34 C 1.3213(4) 0.5006(3) 1.0062(2) 0.0275(12) Uani 1 1 d . . . . .
C35 C 1.2504(4) 0.4880(3) 1.0422(2) 0.0281(12) Uani 1 1 d . . . . .
C36 C 1.1434(4) 0.4672(3) 1.0048(2) 0.0279(12) Uani 1 1 d . . . . .
C37 C 1.1096(4) 0.4626(2) 0.9296(2) 0.0222(11) Uani 1 1 d . . . . .
Se1' Se 0.60979(4) 0.27353(2) 0.47078(2) 0.02082(12) Uani 1 1 d . . . . .
Se2' Se 0.47084(4) 0.13581(2) 0.33200(2) 0.02013(12) Uani 1 1 d . . . . .
S1' S 0.27053(10) -0.10196(6) 0.16343(6) 0.0230(3) Uani 1 1 d . . . . .
S2' S 0.70367(9) 0.28451(6) 0.64022(6) 0.0203(3) Uani 1 1 d . . . . .
F6' F 0.1461(2) 0.06743(17) 0.11944(14) 0.0410(8) Uani 1 1 d . . . . .
F7' F 0.0627(2) 0.07510(18) -0.02513(15) 0.0514(9) Uani 1 1 d . . . . .
F8' F 0.1846(2) 0.06267(18) -0.10868(14) 0.0510(9) Uani 1 1 d . . . . .
F9' F 0.3901(2) 0.04114(17) -0.04778(14) 0.0431(8) Uani 1 1 d . . . . .
F10' F 0.4744(2) 0.03248(15) 0.09738(14) 0.0347(7) Uani 1 1 d . . . . .
C1' C 0.6307(4) 0.0458(2) 0.7048(2) 0.0236(11) Uani 1 1 d . . . . .
H1' H 0.5921 0.0119 0.6640 0.028 Uiso 1 1 calc R U . . .
C2' C 0.6642(4) 0.1205(2) 0.6993(2) 0.0223(11) Uani 1 1 d . . . . .
H2' H 0.6515 0.1424 0.6541 0.027 Uiso 1 1 calc R U . . .
C3' C 0.7195(3) 0.1627(2) 0.7663(2) 0.0193(11) Uani 1 1 d . . . . .
C4' C 0.7601(3) 0.2398(2) 0.7838(2) 0.0179(10) Uani 1 1 d . . . . .
C5' C 0.7592(3) 0.2968(2) 0.7348(2) 0.0195(11) Uani 1 1 d . . . . .
C6' C 0.8047(3) 0.3734(2) 0.7550(2) 0.0223(11) Uani 1 1 d . . . . .
H6' H 0.8384 0.3923 0.8038 0.027 Uiso 1 1 calc R U . . .
C7' C 0.7957(3) 0.4180(2) 0.6977(2) 0.0239(12) Uani 1 1 d . . . . .
H7' H 0.8231 0.4703 0.7038 0.029 Uiso 1 1 calc R U . . .
C8' C 0.7423(3) 0.3798(2) 0.6288(2) 0.0180(10) Uani 1 1 d . . . . .
C9' C 0.7222(4) 0.4120(2) 0.5620(2) 0.0219(11) Uani 1 1 d . . . . .
C10' C 0.6699(3) 0.3774(2) 0.4926(2) 0.0203(11) Uani 1 1 d . . . . .
C11' C 0.6538(4) 0.4132(2) 0.4276(2) 0.0253(12) Uani 1 1 d . . . . .
H11' H 0.6773 0.4655 0.4273 0.030 Uiso 1 1 calc R U . . .
C12' C 0.6019(3) 0.3686(2) 0.3638(2) 0.0243(12) Uani 1 1 d . . . . .
H12' H 0.5886 0.3885 0.3178 0.029 Uiso 1 1 calc R U . . .
C13' C 0.5705(3) 0.2929(2) 0.3721(2) 0.0218(11) Uani 1 1 d . . . . .
C14' C 0.5169(3) 0.2367(2) 0.3159(2) 0.0185(11) Uani 1 1 d . . . . .
C15' C 0.4892(3) 0.2450(2) 0.2415(2) 0.0212(11) Uani 1 1 d . . . . .
H15' H 0.5070 0.2916 0.2228 0.025 Uiso 1 1 calc R U . . .
C16' C 0.4350(3) 0.1820(2) 0.1969(2) 0.0217(11) Uani 1 1 d . . . . .
H16' H 0.4125 0.1833 0.1459 0.026 Uiso 1 1 calc R U . . .
C17' C 0.4142(3) 0.1159(2) 0.2301(2) 0.0196(11) Uani 1 1 d . . . . .
C18' C 0.3585(4) 0.0462(2) 0.1931(2) 0.0208(11) Uani 1 1 d . . . . .
C19' C 0.3411(3) -0.0235(2) 0.2230(2) 0.0206(11) Uani 1 1 d . . . . .
C20' C 0.8060(4) 0.2650(2) 0.8629(2) 0.0227(11) Uani 1 1 d . . . . .
C21' C 0.9037(4) 0.2472(3) 0.9062(2) 0.0340(13) Uani 1 1 d . . . . .
H21' H 0.9428 0.2197 0.8856 0.041 Uiso 1 1 calc R U . . .
C22' C 0.9438(4) 0.2696(3) 0.9793(3) 0.0446(16) Uani 1 1 d . . . . .
H22' H 1.0109 0.2581 1.0082 0.053 Uiso 1 1 calc R U . . .
C23' C 0.8872(5) 0.3082(3) 1.0103(3) 0.0429(16) Uani 1 1 d . . . . .
H23' H 0.9151 0.3230 1.0604 0.051 Uiso 1 1 calc R U . . .
C24' C 0.7903(5) 0.3253(3) 0.9687(3) 0.0398(14) Uani 1 1 d . . . . .
H24' H 0.7511 0.3516 0.9903 0.048 Uiso 1 1 calc R U . . .
C25' C 0.7492(4) 0.3044(2) 0.8952(3) 0.0297(12) Uani 1 1 d . . . . .
H25' H 0.6824 0.3168 0.8668 0.036 Uiso 1 1 calc R U . . .
C26' C 0.7702(9) 0.4951(3) 0.5648(6) 0.0306(17) Uani 0.5 1 d G . P A 1
C27' C 0.7220(6) 0.5522(5) 0.5820(5) 0.0306(17) Uani 0.5 1 d G . P A 1
C28' C 0.7658(6) 0.6271(4) 0.5817(4) 0.0306(17) Uani 0.5 1 d G . P A 1
C29' C 0.8579(7) 0.6448(3) 0.5642(4) 0.0306(17) Uani 0.5 1 d G . P A 1
C30' C 0.9061(7) 0.5876(5) 0.5470(5) 0.0306(17) Uani 0.5 1 d G . P A 1
C31' C 0.8623(10) 0.5128(4) 0.5474(6) 0.0306(17) Uani 0.5 1 d G . P A 1
F1' F 0.6328(5) 0.5336(4) 0.5966(4) 0.0430(9) Uani 0.5 1 d . . P A 1
F2' F 0.7127(5) 0.6800(3) 0.5949(3) 0.0430(9) Uani 0.5 1 d . . P A 1
F3' F 0.8957(5) 0.7183(3) 0.5644(3) 0.0430(9) Uani 0.5 1 d . . P A 1
F4' F 0.9960(5) 0.6088(3) 0.5307(4) 0.0430(9) Uani 0.5 1 d . . P A 1
F5' F 0.9122(7) 0.4619(3) 0.5296(4) 0.0430(9) Uani 0.5 1 d . . P A 1
C26" C 0.7549(9) 0.4979(3) 0.5641(6) 0.0246(15) Uani 0.5 1 d G . P A 2
C27" C 0.6874(6) 0.5455(5) 0.5732(5) 0.0246(15) Uani 0.5 1 d G . P A 2
C28" C 0.7158(6) 0.6230(4) 0.5740(4) 0.0246(15) Uani 0.5 1 d G . P A 2
C29" C 0.8118(6) 0.6529(3) 0.5656(4) 0.0246(15) Uani 0.5 1 d G . P A 2
C30" C 0.8794(6) 0.6054(4) 0.5564(5) 0.0246(15) Uani 0.5 1 d G . P A 2
C31" C 0.8509(8) 0.5279(4) 0.5557(6) 0.0246(15) Uani 0.5 1 d G . P A 2
F1" F 0.5949(5) 0.5208(4) 0.5808(4) 0.0395(9) Uani 0.5 1 d . . P A 2
F2" F 0.6506(5) 0.6708(3) 0.5811(3) 0.0395(9) Uani 0.5 1 d . . P A 2
F3" F 0.8393(5) 0.7290(3) 0.5657(3) 0.0395(9) Uani 0.5 1 d . . P A 2
F4" F 0.9683(5) 0.6332(3) 0.5452(4) 0.0395(9) Uani 0.5 1 d . . P A 2
F5" F 0.9139(7) 0.4835(3) 0.5434(4) 0.0395(9) Uani 0.5 1 d . . P A 2
C32' C 0.3126(4) 0.0485(2) 0.1126(2) 0.0217(11) Uani 1 1 d . . . . .
C33' C 0.2076(4) 0.0586(3) 0.0795(2) 0.0274(12) Uani 1 1 d . . . . .
C34' C 0.1645(4) 0.0627(3) 0.0051(3) 0.0340(13) Uani 1 1 d . . . . .
C35' C 0.2266(4) 0.0570(3) -0.0366(2) 0.0329(13) Uani 1 1 d . . . . .
C36' C 0.3303(4) 0.0473(3) -0.0065(3) 0.0323(13) Uani 1 1 d . . . . .
C37' C 0.3721(4) 0.0425(2) 0.0680(2) 0.0228(11) Uani 1 1 d . . . . .
C38 C 0.2183(5) 0.2632(3) 0.2386(4) 0.063(2) Uani 1 1 d . . . . .
H38 H 0.2605 0.2242 0.2463 0.076 Uiso 1 1 calc R U . . .
C39 C 0.2650(5) 0.3376(3) 0.2402(4) 0.0622(19) Uani 1 1 d . . . . .
H39 H 0.3397 0.3494 0.2502 0.075 Uiso 1 1 calc R U . . .
C40 C 0.2049(5) 0.3938(3) 0.2274(3) 0.0434(15) Uani 1 1 d . . . . .
H40 H 0.2369 0.4443 0.2266 0.052 Uiso 1 1 calc R U . . .
C41 C 0.0976(5) 0.3768(3) 0.2158(3) 0.0515(18) Uani 1 1 d . . . . .
H41 H 0.0550 0.4156 0.2074 0.062 Uiso 1 1 calc R U . . .
C42 C 0.0522(4) 0.3030(3) 0.2163(3) 0.058(2) Uani 1 1 d . . . . .
H42 H -0.0215 0.2914 0.2100 0.069 Uiso 1 1 calc R U . . .
C43 C 0.1116(4) 0.2465(3) 0.2258(3) 0.0461(16) Uani 1 1 d . . . . .
H43 H 0.0786 0.1957 0.2236 0.055 Uiso 1 1 calc R U . . .
C44 C 0.3961(6) 0.3092(4) -0.0399(5) 0.076(2) Uani 1 1 d . . . . .
H44 H 0.4402 0.3184 -0.0687 0.091 Uiso 1 1 calc R U . . .
C45 C 0.4282(6) 0.3434(4) 0.0276(5) 0.073(3) Uani 1 1 d . . . . .
H45 H 0.4945 0.3763 0.0455 0.087 Uiso 1 1 calc R U . . .
C46 C 0.3658(6) 0.3310(3) 0.0697(4) 0.065(2) Uani 1 1 d . . . . .
H46 H 0.3894 0.3551 0.1168 0.078 Uiso 1 1 calc R U . . .
C47 C 0.2700(5) 0.2845(3) 0.0454(4) 0.0606(19) Uani 1 1 d . . . . .
H47 H 0.2264 0.2763 0.0747 0.073 Uiso 1 1 calc R U . . .
C48 C 0.2372(5) 0.2487(3) -0.0245(4) 0.072(3) Uani 1 1 d . . . . .
H48 H 0.1711 0.2156 -0.0428 0.087 Uiso 1 1 calc R U . . .
C49 C 0.3019(7) 0.2619(4) -0.0664(4) 0.075(2) Uani 1 1 d . . . . .
H49 H 0.2803 0.2380 -0.1134 0.090 Uiso 1 1 calc R U . . .
C50 C 0.7133(4) 0.7805(3) 0.2672(3) 0.0458(16) Uani 1 1 d . . . . .
H50 H 0.7575 0.7449 0.2890 0.055 Uiso 1 1 calc R U . . .
C51 C 0.7583(4) 0.8514(3) 0.2572(3) 0.0369(14) Uani 1 1 d . . . . .
H51 H 0.8336 0.8651 0.2731 0.044 Uiso 1 1 calc R U . . .
C52 C 0.6942(4) 0.9022(3) 0.2240(3) 0.0374(14) Uani 1 1 d . . . . .
H52 H 0.7254 0.9506 0.2156 0.045 Uiso 1 1 calc R U . . .
C53 C 0.5860(4) 0.8839(3) 0.2030(3) 0.0415(15) Uani 1 1 d . . . . .
H53 H 0.5424 0.9200 0.1817 0.050 Uiso 1 1 calc R U . . .
C54 C 0.5402(4) 0.8134(3) 0.2124(3) 0.0482(16) Uani 1 1 d . . . . .
H54 H 0.4648 0.8001 0.1963 0.058 Uiso 1 1 calc R U . . .
C55 C 0.6046(4) 0.7613(3) 0.2459(3) 0.0491(16) Uani 1 1 d . . . . .
H55 H 0.5734 0.7128 0.2538 0.059 Uiso 1 1 calc R U . . .
C56 C 0.5300(4) 0.4411(3) 0.7253(3) 0.0467(16) Uani 1 1 d . . . . .
H56 H 0.6047 0.4536 0.7490 0.056 Uiso 1 1 calc R U . . .
C57 C 0.4614(5) 0.4584(3) 0.7594(3) 0.0433(15) Uani 1 1 d . . . . .
H57 H 0.4887 0.4824 0.8066 0.052 Uiso 1 1 calc R U . . .
C58 C 0.3541(4) 0.4409(3) 0.7249(3) 0.0388(14) Uani 1 1 d . . . . .
H58 H 0.3066 0.4528 0.7483 0.047 Uiso 1 1 calc R U . . .
C59 C 0.3146(4) 0.4065(3) 0.6570(3) 0.0378(14) Uani 1 1 d . . . . .
H59 H 0.2398 0.3951 0.6333 0.045 Uiso 1 1 calc R U . . .
C60 C 0.3823(5) 0.3884(3) 0.6229(3) 0.0357(14) Uani 1 1 d . . . . .
H60 H 0.3544 0.3640 0.5758 0.043 Uiso 1 1 calc R U . . .
C61 C 0.4911(5) 0.4057(3) 0.6571(3) 0.0442(15) Uani 1 1 d . . . . .
H61 H 0.5385 0.3933 0.6339 0.053 Uiso 1 1 calc R U . . .
C62 C 0.9277(5) 0.8895(3) 0.6318(3) 0.0438(16) Uani 1 1 d . . . . .
H62 H 0.9279 0.8605 0.5913 0.053 Uiso 1 1 calc R U . . .
C63 C 1.0203(4) 0.9308(3) 0.6774(3) 0.0480(16) Uani 1 1 d . . . . .
H63 H 1.0851 0.9308 0.6682 0.058 Uiso 1 1 calc R U . . .
C64 C 1.0198(5) 0.9716(3) 0.7357(3) 0.0487(17) Uani 1 1 d . . . . .
H64 H 1.0845 0.9996 0.7670 0.058 Uiso 1 1 calc R U . . .
C65 C 0.9288(5) 0.9730(3) 0.7498(3) 0.0459(16) Uani 1 1 d . . . . .
H65 H 0.9296 1.0021 0.7906 0.055 Uiso 1 1 calc R U . . .
C66 C 0.8358(4) 0.9325(3) 0.7052(3) 0.0404(15) Uani 1 1 d . . . . .
H66 H 0.7716 0.9330 0.7150 0.049 Uiso 1 1 calc R U . . .
C67 C 0.8352(5) 0.8907(3) 0.6455(3) 0.0410(16) Uani 1 1 d . . . . .
H67 H 0.7703 0.8629 0.6140 0.049 Uiso 1 1 calc R U . . .

loop_
_atom_site_aniso_label
_atom_site_aniso_U_11
_atom_site_aniso_U_22
_atom_site_aniso_U_33
_atom_site_aniso_U_23
_atom_site_aniso_U_13
_atom_site_aniso_U_12
Se1 0.0234(3) 0.0140(2) 0.0167(3) 0.00281(19) 0.0069(2) -0.00134(19)
Se2 0.0270(3) 0.0145(2) 0.0154(2) 0.00265(19) 0.0065(2) 0.0015(2)
S1 0.0309(7) 0.0133(6) 0.0166(6) 0.0009(5) 0.0075(5) 0.0004(5)
S2 0.0316(7) 0.0142(6) 0.0162(6) 0.0024(5) 0.0084(5) -0.0008(5)
F1 0.0320(16) 0.0278(16) 0.0499(19) 0.0061(14) 0.0213(14) 0.0084(13)
F2 0.068(2) 0.0201(15) 0.050(2) 0.0009(14) 0.0230(17) 0.0144(15)
F3 0.079(2) 0.0132(15) 0.052(2) -0.0004(14) 0.0222(18) -0.0106(15)
F4 0.0382(18) 0.0342(17) 0.053(2) 0.0099(15) 0.0207(15) -0.0134(14)
F5 0.0297(16) 0.0268(15) 0.0499(18) 0.0125(14) 0.0232(14) 0.0021(13)
F6 0.0241(15) 0.0374(16) 0.0279(15) 0.0055(13) 0.0091(12) 0.0019(12)
F7 0.0261(16) 0.0508(19) 0.0253(15) 0.0018(14) -0.0015(13) 0.0026(13)
F8 0.0543(19) 0.0479(19) 0.0144(15) 0.0029(13) 0.0060(14) -0.0013(15)
F9 0.0470(18) 0.0455(18) 0.0257(16) 0.0029(14) 0.0202(14) 0.0012(15)
F10 0.0256(15) 0.0423(17) 0.0237(15) -0.0048(13) 0.0106(12) -0.0035(13)
C1 0.029(3) 0.016(2) 0.014(2) -0.001(2) 0.003(2) 0.001(2)
C2 0.032(3) 0.015(2) 0.019(3) 0.006(2) 0.012(2) 0.002(2)
C3 0.020(2) 0.017(2) 0.018(2) 0.006(2) 0.006(2) 0.0054(19)
C4 0.019(2) 0.016(2) 0.017(2) 0.0006(19) 0.003(2) 0.0055(19)
C5 0.019(2) 0.020(2) 0.017(2) 0.004(2) 0.007(2) 0.0044(19)
C6 0.021(2) 0.016(2) 0.016(2) -0.001(2) 0.004(2) -0.0021(19)
C7 0.023(2) 0.016(2) 0.021(3) 0.004(2) 0.008(2) -0.0004(19)
C8 0.018(2) 0.015(2) 0.021(3) 0.003(2) 0.007(2) -0.0011(19)
C9 0.017(2) 0.020(2) 0.022(3) 0.001(2) 0.009(2) 0.0019(19)
C10 0.024(3) 0.012(2) 0.023(3) 0.000(2) 0.009(2) 0.002(2)
C11 0.038(3) 0.015(2) 0.024(3) 0.002(2) 0.013(2) 0.002(2)
C12 0.033(3) 0.020(3) 0.017(3) 0.003(2) 0.008(2) 0.003(2)
C13 0.019(2) 0.015(2) 0.017(2) 0.0053(19) 0.007(2) 0.0043(19)
C14 0.016(2) 0.020(2) 0.021(3) 0.003(2) 0.007(2) 0.0008(19)
C15 0.030(3) 0.013(2) 0.025(3) 0.007(2) 0.012(2) 0.003(2)
C16 0.026(3) 0.023(3) 0.014(2) 0.003(2) 0.007(2) 0.004(2)
C17 0.019(2) 0.019(2) 0.010(2) 0.0029(19) 0.0067(19) 0.0030(19)
C18 0.020(2) 0.016(2) 0.014(2) 0.0015(19) 0.007(2) 0.0011(19)
C19 0.022(2) 0.014(2) 0.016(2) -0.0006(19) 0.002(2) 0.0022(19)
C20 0.031(3) 0.011(2) 0.020(3) 0.0054(19) 0.013(2) -0.003(2)
C21 0.030(3) 0.018(2) 0.024(3) 0.003(2) 0.012(2) -0.001(2)
C22 0.041(3) 0.025(3) 0.025(3) 0.004(2) 0.005(3) -0.007(2)
C23 0.055(4) 0.018(3) 0.018(3) -0.005(2) 0.020(3) -0.008(2)
C24 0.041(3) 0.019(3) 0.037(3) -0.005(2) 0.023(3) -0.002(2)
C25 0.033(3) 0.016(2) 0.029(3) 0.001(2) 0.013(2) 0.003(2)
C26 0.024(3) 0.016(2) 0.017(2) -0.0004(19) 0.003(2) 0.000(2)
C27 0.030(3) 0.024(3) 0.017(3) 0.005(2) 0.005(2) 0.004(2)
C28 0.046(3) 0.012(2) 0.027(3) 0.002(2) 0.009(2) 0.010(2)
C29 0.049(3) 0.016(3) 0.027(3) 0.005(2) 0.007(3) -0.006(2)
C30 0.027(3) 0.027(3) 0.033(3) 0.006(2) 0.010(2) -0.006(2)
C31 0.029(3) 0.022(3) 0.021(3) 0.006(2) 0.009(2) 0.005(2)
C32 0.022(2) 0.010(2) 0.017(2) 0.0021(18) 0.006(2) 0.0005(18)
C33 0.034(3) 0.015(2) 0.022(3) 0.006(2) 0.014(2) 0.006(2)
C34 0.025(3) 0.026(3) 0.025(3) 0.006(2) 0.002(2) 0.000(2)
C35 0.045(3) 0.022(3) 0.013(3) 0.002(2) 0.007(2) 0.000(2)
C36 0.037(3) 0.029(3) 0.020(3) 0.005(2) 0.015(2) 0.001(2)
C37 0.026(3) 0.018(2) 0.021(3) 0.002(2) 0.008(2) -0.001(2)
Se1' 0.0252(3) 0.0151(2) 0.0199(3) 0.0053(2) 0.0067(2) -0.0018(2)
Se2' 0.0256(3) 0.0163(2) 0.0177(3) 0.0051(2) 0.0074(2) 0.0006(2)
S1' 0.0347(7) 0.0166(6) 0.0190(6) 0.0044(5) 0.0122(5) 0.0004(5)
S2' 0.0259(6) 0.0141(6) 0.0202(6) 0.0037(5) 0.0081(5) 0.0001(5)
F6' 0.0329(17) 0.063(2) 0.0310(17) 0.0156(15) 0.0141(14) 0.0118(15)
F7' 0.0344(18) 0.079(2) 0.0323(18) 0.0207(17) 0.0024(15) 0.0032(16)
F8' 0.063(2) 0.064(2) 0.0173(16) 0.0068(15) 0.0075(15) -0.0025(17)
F9' 0.059(2) 0.053(2) 0.0279(17) 0.0019(15) 0.0286(16) 0.0078(16)
F10' 0.0364(17) 0.0405(17) 0.0346(17) 0.0082(14) 0.0187(14) 0.0135(14)
C1' 0.034(3) 0.017(2) 0.021(3) 0.002(2) 0.010(2) 0.005(2)
C2' 0.030(3) 0.017(3) 0.023(3) 0.006(2) 0.013(2) 0.006(2)
C3' 0.026(3) 0.018(2) 0.018(2) 0.004(2) 0.012(2) 0.003(2)
C4' 0.021(2) 0.019(2) 0.019(2) 0.003(2) 0.013(2) 0.0021(19)
C5' 0.020(2) 0.016(2) 0.023(3) -0.003(2) 0.009(2) 0.0003(19)
C6' 0.027(3) 0.019(3) 0.021(3) 0.001(2) 0.010(2) -0.001(2)
C7' 0.021(3) 0.017(2) 0.029(3) 0.000(2) 0.006(2) -0.003(2)
C8' 0.017(2) 0.016(2) 0.021(3) 0.001(2) 0.007(2) 0.0028(19)
C9' 0.024(3) 0.018(2) 0.024(3) 0.006(2) 0.010(2) -0.003(2)
C10' 0.024(3) 0.011(2) 0.026(3) 0.006(2) 0.010(2) -0.0022(19)
C11' 0.033(3) 0.013(2) 0.028(3) 0.008(2) 0.010(2) -0.004(2)
C12' 0.025(3) 0.024(3) 0.022(3) 0.009(2) 0.008(2) -0.001(2)
C13' 0.020(2) 0.020(3) 0.026(3) 0.004(2) 0.009(2) 0.002(2)
C14' 0.018(2) 0.015(2) 0.026(3) 0.010(2) 0.010(2) 0.0046(19)
C15' 0.025(3) 0.015(2) 0.025(3) 0.009(2) 0.011(2) 0.003(2)
C16' 0.022(3) 0.027(3) 0.017(2) 0.005(2) 0.007(2) 0.006(2)
C17' 0.018(2) 0.019(2) 0.021(3) 0.004(2) 0.006(2) 0.005(2)
C18' 0.027(3) 0.020(3) 0.016(2) 0.002(2) 0.008(2) 0.004(2)
C19' 0.026(3) 0.015(2) 0.023(3) 0.003(2) 0.011(2) 0.002(2)
C20' 0.033(3) 0.018(2) 0.015(2) 0.003(2) 0.010(2) -0.009(2)
C21' 0.035(3) 0.044(3) 0.020(3) 0.001(2) 0.012(2) -0.008(2)
C22' 0.041(3) 0.059(4) 0.022(3) 0.005(3) 0.004(3) -0.014(3)
C23' 0.066(4) 0.030(3) 0.025(3) -0.006(3) 0.020(3) -0.025(3)
C24' 0.069(4) 0.019(3) 0.039(3) -0.001(2) 0.033(3) -0.006(3)
C25' 0.050(3) 0.015(2) 0.027(3) 0.003(2) 0.021(3) -0.003(2)
C26' 0.043(4) 0.022(3) 0.021(3) 0.002(2) 0.010(2) -0.010(3)
C27' 0.043(4) 0.022(3) 0.021(3) 0.002(2) 0.010(2) -0.010(3)
C28' 0.043(4) 0.022(3) 0.021(3) 0.002(2) 0.010(2) -0.010(3)
C29' 0.043(4) 0.022(3) 0.021(3) 0.002(2) 0.010(2) -0.010(3)
C30' 0.043(4) 0.022(3) 0.021(3) 0.002(2) 0.010(2) -0.010(3)
C31' 0.043(4) 0.022(3) 0.021(3) 0.002(2) 0.010(2) -0.010(3)
F1' 0.053(2) 0.0239(17) 0.050(2) 0.0014(15) 0.0222(16) -0.0099(15)
F2' 0.053(2) 0.0239(17) 0.050(2) 0.0014(15) 0.0222(16) -0.0099(15)
F3' 0.053(2) 0.0239(17) 0.050(2) 0.0014(15) 0.0222(16) -0.0099(15)
F4' 0.053(2) 0.0239(17) 0.050(2) 0.0014(15) 0.0222(16) -0.0099(15)
F5' 0.053(2) 0.0239(17) 0.050(2) 0.0014(15) 0.0222(16) -0.0099(15)
C26" 0.031(3) 0.011(2) 0.025(3) 0.004(2) 0.002(2) -0.004(2)
C27" 0.031(3) 0.011(2) 0.025(3) 0.004(2) 0.002(2) -0.004(2)
C28" 0.031(3) 0.011(2) 0.025(3) 0.004(2) 0.002(2) -0.004(2)
C29" 0.031(3) 0.011(2) 0.025(3) 0.004(2) 0.002(2) -0.004(2)
C30" 0.031(3) 0.011(2) 0.025(3) 0.004(2) 0.002(2) -0.004(2)
C31" 0.031(3) 0.011(2) 0.025(3) 0.004(2) 0.002(2) -0.004(2)
F1" 0.0395(17) 0.0211(16) 0.055(2) 0.0106(14) 0.0134(15) 0.0008(14)
F2" 0.0395(17) 0.0211(16) 0.055(2) 0.0106(14) 0.0134(15) 0.0008(14)
F3" 0.0395(17) 0.0211(16) 0.055(2) 0.0106(14) 0.0134(15) 0.0008(14)
F4" 0.0395(17) 0.0211(16) 0.055(2) 0.0106(14) 0.0134(15) 0.0008(14)
F5" 0.0395(17) 0.0211(16) 0.055(2) 0.0106(14) 0.0134(15) 0.0008(14)
C32' 0.033(3) 0.012(2) 0.018(3) 0.002(2) 0.008(2) -0.001(2)
C33' 0.033(3) 0.028(3) 0.022(3) 0.005(2) 0.012(2) 0.003(2)
C34' 0.027(3) 0.039(3) 0.028(3) 0.014(2) 0.002(2) 0.000(2)
C35' 0.044(3) 0.035(3) 0.015(3) 0.005(2) 0.008(2) -0.004(3)
C36' 0.051(4) 0.026(3) 0.025(3) 0.002(2) 0.022(3) 0.002(3)
C37' 0.031(3) 0.017(3) 0.024(3) 0.002(2) 0.013(2) 0.008(2)
C38 0.055(4) 0.034(4) 0.121(6) 0.021(4) 0.049(4) 0.022(3)
C39 0.057(4) 0.042(4) 0.110(6) 0.004(4) 0.060(4) 0.000(3)
C40 0.066(4) 0.024(3) 0.050(4) 0.004(3) 0.036(3) 0.000(3)
C41 0.047(4) 0.032(3) 0.059(4) -0.007(3) -0.006(3) 0.013(3)
C42 0.025(3) 0.040(4) 0.092(5) 0.003(4) 0.000(3) 0.004(3)
C43 0.034(3) 0.030(3) 0.070(4) 0.012(3) 0.012(3) 0.006(3)
C44 0.059(5) 0.061(5) 0.108(7) 0.025(5) 0.020(5) 0.028(4)
C45 0.055(5) 0.034(4) 0.104(7) 0.024(4) -0.008(5) 0.010(3)
C46 0.072(5) 0.034(4) 0.068(5) 0.020(3) -0.008(4) 0.013(4)
C47 0.059(4) 0.046(4) 0.065(5) 0.031(4) 0.004(4) 0.009(3)
C48 0.044(4) 0.033(4) 0.099(6) 0.015(4) -0.029(4) 0.004(3)
C49 0.085(6) 0.055(5) 0.070(5) 0.011(4) -0.004(5) 0.038(5)
C50 0.040(3) 0.040(3) 0.058(4) 0.015(3) 0.013(3) 0.014(3)
C51 0.029(3) 0.038(3) 0.041(3) 0.003(3) 0.011(3) 0.000(3)
C52 0.047(4) 0.022(3) 0.047(4) -0.001(3) 0.024(3) -0.003(3)
C53 0.050(4) 0.028(3) 0.051(4) 0.014(3) 0.018(3) 0.017(3)
C54 0.033(3) 0.038(3) 0.074(4) 0.008(3) 0.016(3) 0.009(3)
C55 0.049(4) 0.029(3) 0.073(4) 0.022(3) 0.028(3) -0.002(3)
C56 0.028(3) 0.038(3) 0.063(4) 0.002(3) 0.009(3) -0.010(3)
C57 0.048(4) 0.039(3) 0.038(3) -0.010(3) 0.010(3) 0.001(3)
C58 0.049(4) 0.042(3) 0.041(3) 0.008(3) 0.029(3) 0.023(3)
C59 0.026(3) 0.037(3) 0.049(4) 0.021(3) 0.010(3) 0.004(2)
C60 0.062(4) 0.020(3) 0.026(3) 0.001(2) 0.016(3) 0.011(3)
C61 0.055(4) 0.037(3) 0.060(4) 0.005(3) 0.042(3) 0.013(3)
C62 0.079(5) 0.032(3) 0.032(3) 0.003(3) 0.027(3) 0.024(3)
C63 0.029(3) 0.074(5) 0.050(4) 0.028(4) 0.020(3) 0.018(3)
C64 0.042(4) 0.058(4) 0.026(3) 0.010(3) 0.001(3) -0.026(3)
C65 0.093(5) 0.017(3) 0.042(4) 0.000(2) 0.047(4) -0.004(3)
C66 0.036(3) 0.034(3) 0.074(4) 0.030(3) 0.041(3) 0.020(3)
C67 0.045(4) 0.030(3) 0.029(3) 0.009(3) -0.007(3) -0.008(3)

loop_
_atom_type_symbol
_atom_type_description
_atom_type_scat_dispersion_real
_atom_type_scat_dispersion_imag
_atom_type_scat_source
C C 0.0033 0.0016 'International Tables Vol C Tables 4.2.6.8 and 6.1.1.4'
H H 0.0000 0.0000 'International Tables Vol C Tables 4.2.6.8 and 6.1.1.4'
F F 0.0171 0.0103 'International Tables Vol C Tables 4.2.6.8 and 6.1.1.4'
S S 0.1246 0.1234 'International Tables Vol C Tables 4.2.6.8 and 6.1.1.4'
Se Se -0.0929 2.2259 'International Tables Vol C Tables 4.2.6.8 and 6.1.1.4'

loop_
_geom_angle_atom_site_label_1
_geom_angle_atom_site_label_2
_geom_angle_atom_site_label_3
_geom_angle
_geom_angle_site_symmetry_1
_geom_angle_site_symmetry_3
_geom_angle_publ_flag
C13 Se1 C10 87.98(18) . . ?
C14 Se2 C17 88.25(18) . . ?
C19 S1 C3 93.3(2) 2_766 . ?
C8 S2 C5 93.0(2) . . ?
C2 C1 C19 114.8(4) . 2_766 ?
C2 C1 H1 122.6 . . ?
C19 C1 H1 122.6 2_766 . ?
C1 C2 C3 114.8(4) . . ?
C1 C2 H2 122.6 . . ?
C3 C2 H2 122.6 . . ?
C4 C3 C2 133.2(4) . . ?
C4 C3 S1 118.2(3) . . ?
C2 C3 S1 108.6(3) . . ?
C3 C4 C5 126.0(4) . . ?
C3 C4 C20 118.5(4) . . ?
C5 C4 C20 115.5(4) . . ?
C4 C5 C6 125.6(4) . . ?
C4 C5 S2 125.6(3) . . ?
C6 C5 S2 108.8(3) . . ?
C7 C6 C5 114.5(4) . . ?
C7 C6 H6 122.7 . . ?
C5 C6 H6 122.7 . . ?
C6 C7 C8 114.4(4) . . ?
C6 C7 H7 122.8 . . ?
C8 C7 H7 122.8 . . ?
C9 C8 C7 125.9(4) . . ?
C9 C8 S2 124.9(3) . . ?
C7 C8 S2 109.2(3) . . ?
C10 C9 C8 128.3(4) . . ?
C10 C9 C26 116.8(4) . . ?
C8 C9 C26 114.9(4) . . ?
C9 C10 C11 126.3(4) . . ?
C9 C10 Se1 125.4(3) . . ?
C11 C10 Se1 108.3(3) . . ?
C12 C11 C10 116.7(4) . . ?
C12 C11 H11 121.6 . . ?
C10 C11 H11 121.6 . . ?
C11 C12 C13 117.4(4) . . ?
C11 C12 H12 121.3 . . ?
C13 C12 H12 121.3 . . ?
C12 C13 C14 126.7(4) . . ?
C12 C13 Se1 109.6(3) . . ?
C14 C13 Se1 123.7(3) . . ?
C15 C14 C13 125.7(4) . . ?
C15 C14 Se2 109.9(3) . . ?
C13 C14 Se2 124.4(3) . . ?
C16 C15 C14 115.8(4) . . ?
C16 C15 H15 122.1 . . ?
C14 C15 H15 122.1 . . ?
C15 C16 C17 117.3(4) . . ?
C15 C16 H16 121.4 . . ?
C17 C16 H16 121.4 . . ?
C16 C17 C18 125.0(4) . . ?
C16 C17 Se2 108.8(3) . . ?
C18 C17 Se2 126.2(3) . . ?
C19 C18 C17 128.1(4) . . ?
C19 C18 C32 116.5(4) . . ?
C17 C18 C32 115.4(4) . . ?
C18 C19 C1 132.2(4) . 2_766 ?
C18 C19 S1 119.2(3) . 2_766 ?
C1 C19 S1 108.6(3) 2_766 2_766 ?
C25 C20 C21 119.0(4) . . ?
C25 C20 C4 120.1(4) . . ?
C21 C20 C4 120.9(4) . . ?
C22 C21 C20 120.1(5) . . ?
C22 C21 H21 120.0 . . ?
C20 C21 H21 120.0 . . ?
C23 C22 C21 120.4(5) . . ?
C23 C22 H22 119.8 . . ?
C21 C22 H22 119.8 . . ?
C24 C23 C22 119.9(4) . . ?
C24 C23 H23 120.1 . . ?
C22 C23 H23 120.1 . . ?
C23 C24 C25 120.6(5) . . ?
C23 C24 H24 119.7 . . ?
C25 C24 H24 119.7 . . ?
C20 C25 C24 120.0(4) . . ?
C20 C25 H25 120.0 . . ?
C24 C25 H25 120.0 . . ?
C31 C26 C27 116.6(4) . . ?
C31 C26 C9 121.1(4) . . ?
C27 C26 C9 122.3(4) . . ?
F1 C27 C28 118.2(4) . . ?
F1 C27 C26 119.6(4) . . ?
C28 C27 C26 122.1(5) . . ?
F2 C28 C29 120.5(4) . . ?
F2 C28 C27 119.7(5) . . ?
C29 C28 C27 119.7(5) . . ?
F3 C29 C28 120.1(5) . . ?
F3 C29 C30 119.8(5) . . ?
C28 C29 C30 120.1(4) . . ?
F4 C30 C29 120.4(4) . . ?
F4 C30 C31 119.9(5) . . ?
C29 C30 C31 119.7(5) . . ?
F5 C31 C26 119.9(4) . . ?
F5 C31 C30 118.4(4) . . ?
C26 C31 C30 121.8(5) . . ?
C37 C32 C33 115.4(4) . . ?
C37 C32 C18 123.3(4) . . ?
C33 C32 C18 121.3(4) . . ?
F6 C33 C34 118.3(4) . . ?
F6 C33 C32 119.4(4) . . ?
C34 C33 C32 122.2(5) . . ?
F7 C34 C35 119.5(4) . . ?
F7 C34 C33 120.4(5) . . ?
C35 C34 C33 120.1(4) . . ?
F8 C35 C34 120.2(4) . . ?
F8 C35 C36 119.4(5) . . ?
C34 C35 C36 120.4(4) . . ?
F9 C36 C35 120.1(4) . . ?
F9 C36 C37 121.6(4) . . ?
C35 C36 C37 118.2(5) . . ?
F10 C37 C32 119.0(4) . . ?
F10 C37 C36 117.5(4) . . ?
C32 C37 C36 123.5(4) . . ?
C13' Se1' C10' 87.84(19) . . ?
C14' Se2' C17' 87.98(19) . . ?
C3' S1' C19' 93.0(2) 2_656 . ?
C8' S2' C5' 93.0(2) . . ?
C2' C1' C19' 114.0(4) . 2_656 ?
C2' C1' H1' 123.0 . . ?
C19' C1' H1' 123.0 2_656 . ?
C1' C2' C3' 115.0(4) . . ?
C1' C2' H2' 122.5 . . ?
C3' C2' H2' 122.5 . . ?
C4' C3' C2' 132.4(4) . . ?
C4' C3' S1' 118.8(3) . 2_656 ?
C2' C3' S1' 108.7(3) . 2_656 ?
C3' C4' C5' 126.8(4) . . ?
C3' C4' C20' 116.9(4) . . ?
C5' C4' C20' 116.3(4) . . ?
C4' C5' C6' 124.7(4) . . ?
C4' C5' S2' 126.1(3) . . ?
C6' C5' S2' 109.2(3) . . ?
C7' C6' C5' 114.1(4) . . ?
C7' C6' H6' 122.9 . . ?
C5' C6' H6' 122.9 . . ?
C6' C7' C8' 114.8(4) . . ?
C6' C7' H7' 122.6 . . ?
C8' C7' H7' 122.6 . . ?
C9' C8' C7' 126.2(4) . . ?
C9' C8' S2' 124.9(3) . . ?
C7' C8' S2' 108.9(3) . . ?
C10' C9' C8' 128.8(4) . . ?
C10' C9' C26' 115.2(5) . . ?
C8' C9' C26' 115.8(5) . . ?
C10' C9' C26" 114.4(5) . . ?
C8' C9' C26" 116.7(5) . . ?
C9' C10' C11' 125.8(4) . . ?
C9' C10' Se1' 125.4(3) . . ?
C11' C10' Se1' 108.8(3) . . ?
C12' C11' C10' 117.2(4) . . ?
C12' C11' H11' 121.4 . . ?
C10' C11' H11' 121.4 . . ?
C11' C12' C13' 115.5(4) . . ?
C11' C12' H12' 122.2 . . ?
C13' C12' H12' 122.2 . . ?
C12' C13' C14' 126.2(4) . . ?
C12' C13' Se1' 110.7(3) . . ?
C14' C13' Se1' 123.1(3) . . ?
C15' C14' C13' 127.0(4) . . ?
C15' C14' Se2' 109.5(3) . . ?
C13' C14' Se2' 123.4(3) . . ?
C16' C15' C14' 116.4(4) . . ?
C16' C15' H15' 121.8 . . ?
C14' C15' H15' 121.8 . . ?
C15' C16' C17' 117.1(4) . . ?
C15' C16' H16' 121.5 . . ?
C17' C16' H16' 121.5 . . ?
C16' C17' C18' 124.9(4) . . ?
C16' C17' Se2' 109.0(3) . . ?
C18' C17' Se2' 126.1(3) . . ?
C17' C18' C19' 127.7(4) . . ?
C17' C18' C32' 114.7(4) . . ?
C19' C18' C32' 117.6(4) . . ?
C18' C19' C1' 132.9(4) . 2_656 ?
C18' C19' S1' 117.9(3) . . ?
C1' C19' S1' 109.2(3) 2_656 . ?
C21' C20' C25' 118.5(4) . . ?
C21' C20' C4' 121.0(4) . . ?
C25' C20' C4' 120.5(4) . . ?
C22' C21' C20' 120.3(5) . . ?
C22' C21' H21' 119.9 . . ?
C20' C21' H21' 119.9 . . ?
C23' C22' C21' 120.6(5) . . ?
C23' C22' H22' 119.7 . . ?
C21' C22' H22' 119.7 . . ?
C24' C23' C22' 119.9(5) . . ?
C24' C23' H23' 120.0 . . ?
C22' C23' H23' 120.0 . . ?
C23' C24' C25' 120.4(5) . . ?
C23' C24' H24' 119.8 . . ?
C25' C24' H24' 119.8 . . ?
C24' C25' C20' 120.3(5) . . ?
C24' C25' H25' 119.9 . . ?
C20' C25' H25' 119.9 . . ?
C27' C26' C31' 120.0 . . ?
C27' C26' C9' 121.5(8) . . ?
C31' C26' C9' 118.4(8) . . ?
F1' C27' C26' 118.6(8) . . ?
F1' C27' C28' 121.4(8) . . ?
C26' C27' C28' 120.0 . . ?
F2' C28' C29' 122.5(7) . . ?
F2' C28' C27' 117.4(7) . . ?
C29' C28' C27' 120.0 . . ?
F3' C29' C30' 123.0(7) . . ?
F3' C29' C28' 117.0(7) . . ?
C30' C29' C28' 120.0 . . ?
F4' C30' C29' 117.0(7) . . ?
F4' C30' C31' 123.0(7) . . ?
C29' C30' C31' 120.0 . . ?
F5' C31' C30' 116.2(8) . . ?
F5' C31' C26' 123.8(8) . . ?
C30' C31' C26' 120.0 . . ?
C27" C26" C31" 120.0 . . ?
C27" C26" C9' 119.8(7) . . ?
C31" C26" C9' 120.2(7) . . ?
F1" C27" C26" 123.1(7) . . ?
F1" C27" C28" 116.9(7) . . ?
C26" C27" C28" 120.0 . . ?
F2" C28" C29" 118.6(6) . . ?
F2" C28" C27" 121.4(6) . . ?
C29" C28" C27" 120.0 . . ?
F3" C29" C28" 120.0(6) . . ?
F3" C29" C30" 120.0(6) . . ?
C28" C29" C30" 120.0 . . ?
F4" C30" C31" 119.6(6) . . ?
F4" C30" C29" 120.3(6) . . ?
C31" C30" C29" 120.0 . . ?
F5" C31" C30" 119.0(7) . . ?
F5" C31" C26" 120.9(8) . . ?
C30" C31" C26" 120.0 . . ?
C37' C32' C33' 116.8(4) . . ?
C37' C32' C18' 122.5(4) . . ?
C33' C32' C18' 120.7(4) . . ?
F6' C33' C32' 120.2(4) . . ?
F6' C33' C34' 118.3(4) . . ?
C32' C33' C34' 121.5(5) . . ?
F7' C34' C35' 120.4(4) . . ?
F7' C34' C33' 119.9(5) . . ?
C35' C34' C33' 119.6(5) . . ?
F8' C35' C36' 119.9(5) . . ?
F8' C35' C34' 119.1(5) . . ?
C36' C35' C34' 121.0(5) . . ?
F9' C36' C35' 120.6(4) . . ?
F9' C36' C37' 120.6(5) . . ?
C35' C36' C37' 118.8(5) . . ?
F10' C37' C32' 119.2(4) . . ?
F10' C37' C36' 118.5(5) . . ?
C32' C37' C36' 122.3(5) . . ?
C43 C38 C39 119.5(6) . . ?
C43 C38 H38 120.2 . . ?
C39 C38 H38 120.2 . . ?
C40 C39 C38 120.7(6) . . ?
C40 C39 H39 119.6 . . ?
C38 C39 H39 119.6 . . ?
C39 C40 C41 119.5(5) . . ?
C39 C40 H40 120.2 . . ?
C41 C40 H40 120.2 . . ?
C40 C41 C42 119.4(5) . . ?
C40 C41 H41 120.3 . . ?
C42 C41 H41 120.3 . . ?
C43 C42 C41 121.0(6) . . ?
C43 C42 H42 119.5 . . ?
C41 C42 H42 119.5 . . ?
C38 C43 C42 119.7(5) . . ?
C38 C43 H43 120.1 . . ?
C42 C43 H43 120.1 . . ?
C49 C44 C45 120.8(9) . . ?
C49 C44 H44 119.6 . . ?
C45 C44 H44 119.6 . . ?
C44 C45 C46 120.4(7) . . ?
C44 C45 H45 119.8 . . ?
C46 C45 H45 119.8 . . ?
C47 C46 C45 121.1(7) . . ?
C47 C46 H46 119.4 . . ?
C45 C46 H46 119.4 . . ?
C46 C47 C48 118.3(7) . . ?
C46 C47 H47 120.9 . . ?
C48 C47 H47 120.9 . . ?
C49 C48 C47 119.8(6) . . ?
C49 C48 H48 120.1 . . ?
C47 C48 H48 120.1 . . ?
C44 C49 C48 119.7(8) . . ?
C44 C49 H49 120.2 . . ?
C48 C49 H49 120.2 . . ?
C55 C50 C51 120.1(5) . . ?
C55 C50 H50 120.0 . . ?
C51 C50 H50 120.0 . . ?
C52 C51 C50 119.8(5) . . ?
C52 C51 H51 120.1 . . ?
C50 C51 H51 120.1 . . ?
C53 C52 C51 120.5(5) . . ?
C53 C52 H52 119.7 . . ?
C51 C52 H52 119.7 . . ?
C52 C53 C54 120.2(5) . . ?
C52 C53 H53 119.9 . . ?
C54 C53 H53 119.9 . . ?
C53 C54 C55 119.7(5) . . ?
C53 C54 H54 120.2 . . ?
C55 C54 H54 120.2 . . ?
C50 C55 C54 119.7(5) . . ?
C50 C55 H55 120.2 . . ?
C54 C55 H55 120.2 . . ?
C57 C56 C61 120.5(5) . . ?
C57 C56 H56 119.7 . . ?
C61 C56 H56 119.7 . . ?
C58 C57 C56 119.6(5) . . ?
C58 C57 H57 120.2 . . ?
C56 C57 H57 120.2 . . ?
C59 C58 C57 120.4(5) . . ?
C59 C58 H58 119.8 . . ?
C57 C58 H58 119.8 . . ?
C58 C59 C60 120.5(5) . . ?
C58 C59 H59 119.8 . . ?
C60 C59 H59 119.8 . . ?
C59 C60 C61 119.8(5) . . ?
C59 C60 H60 120.1 . . ?
C61 C60 H60 120.1 . . ?
C56 C61 C60 119.2(5) . . ?
C56 C61 H61 120.4 . . ?
C60 C61 H61 120.4 . . ?
C67 C62 C63 119.1(5) . . ?
C67 C62 H62 120.4 . . ?
C63 C62 H62 120.4 . . ?
C64 C63 C62 120.2(6) . . ?
C64 C63 H63 119.9 . . ?
C62 C63 H63 119.9 . . ?
C65 C64 C63 121.1(5) . . ?
C65 C64 H64 119.4 . . ?
C63 C64 H64 119.4 . . ?
C64 C65 C66 119.6(5) . . ?
C64 C65 H65 120.2 . . ?
C66 C65 H65 120.2 . . ?
C65 C66 C67 119.9(5) . . ?
C65 C66 H66 120.1 . . ?
C67 C66 H66 120.1 . . ?
C62 C67 C66 120.0(5) . . ?
C62 C67 H67 120.0 . . ?
C66 C67 H67 120.0 . . ?

loop_
_geom_bond_atom_site_label_1
_geom_bond_atom_site_label_2
_geom_bond_distance
_geom_bond_site_symmetry_2
_geom_bond_publ_flag
Se1 C13 1.897(4) . ?
Se1 C10 1.920(4) . ?
Se2 C14 1.890(4) . ?
Se2 C17 1.905(4) . ?
S1 C19 1.757(4) 2_766 ?
S1 C3 1.768(4) . ?
S2 C8 1.746(4) . ?
S2 C5 1.763(4) . ?
F1 C27 1.341(5) . ?
F2 C28 1.350(5) . ?
F3 C29 1.348(5) . ?
F4 C30 1.346(5) . ?
F5 C31 1.351(5) . ?
F6 C33 1.348(5) . ?
F7 C34 1.353(5) . ?
F8 C35 1.351(5) . ?
F9 C36 1.330(6) . ?
F10 C37 1.348(5) . ?
C1 C2 1.370(6) . ?
C1 C19 1.428(6) 2_766 ?
C1 H1 0.9500 . ?
C2 C3 1.419(6) . ?
C2 H2 0.9500 . ?
C3 C4 1.404(6) . ?
C4 C5 1.409(6) . ?
C4 C20 1.508(6) . ?
C5 C6 1.414(6) . ?
C6 C7 1.372(6) . ?
C6 H6 0.9500 . ?
C7 C8 1.418(6) . ?
C7 H7 0.9500 . ?
C8 C9 1.413(6) . ?
C9 C10 1.400(6) . ?
C9 C26 1.505(6) . ?
C10 C11 1.408(6) . ?
C11 C12 1.382(6) . ?
C11 H11 0.9500 . ?
C12 C13 1.384(6) . ?
C12 H12 0.9500 . ?
C13 C14 1.412(6) . ?
C14 C15 1.402(6) . ?
C15 C16 1.390(6) . ?
C15 H15 0.9500 . ?
C16 C17 1.399(6) . ?
C16 H16 0.9500 . ?
C17 C18 1.423(6) . ?
C18 C19 1.404(6) . ?
C18 C32 1.496(6) . ?
C19 C1 1.428(6) 2_766 ?
C19 S1 1.757(4) 2_766 ?
C20 C25 1.385(6) . ?
C20 C21 1.405(6) . ?
C21 C22 1.395(6) . ?
C21 H21 0.9500 . ?
C22 C23 1.376(7) . ?
C22 H22 0.9500 . ?
C23 C24 1.375(6) . ?
C23 H23 0.9500 . ?
C24 C25 1.402(6) . ?
C24 H24 0.9500 . ?
C25 H25 0.9500 . ?
C26 C31 1.386(6) . ?
C26 C27 1.387(6) . ?
C27 C28 1.387(6) . ?
C28 C29 1.365(7) . ?
C29 C30 1.372(7) . ?
C30 C31 1.392(6) . ?
C32 C37 1.387(6) . ?
C32 C33 1.391(6) . ?
C33 C34 1.384(6) . ?
C34 C35 1.364(7) . ?
C35 C36 1.376(6) . ?
C36 C37 1.393(6) . ?
Se1' C13' 1.889(5) . ?
Se1' C10' 1.908(4) . ?
Se2' C14' 1.896(4) . ?
Se2' C17' 1.903(4) . ?
S1' C3' 1.758(4) 2_656 ?
S1' C19' 1.760(4) . ?
S2' C8' 1.757(4) . ?
S2' C5' 1.759(4) . ?
F6' C33' 1.343(5) . ?
F7' C34' 1.357(5) . ?
F8' C35' 1.353(5) . ?
F9' C36' 1.336(6) . ?
F10' C37' 1.348(5) . ?
C1' C2' 1.372(6) . ?
C1' C19' 1.423(6) 2_656 ?
C1' H1' 0.9500 . ?
C2' C3' 1.424(6) . ?
C2' H2' 0.9500 . ?
C3' C4' 1.408(6) . ?
C3' S1' 1.758(4) 2_656 ?
C4' C5' 1.416(6) . ?
C4' C20' 1.508(6) . ?
C5' C6' 1.418(6) . ?
C6' C7' 1.376(6) . ?
C6' H6' 0.9500 . ?
C7' C8' 1.419(6) . ?
C7' H7' 0.9500 . ?
C8' C9' 1.403(6) . ?
C9' C10' 1.400(6) . ?
C9' C26' 1.532(7) . ?
C9' C26" 1.541(6) . ?
C10' C11' 1.406(6) . ?
C11' C12' 1.391(6) . ?
C11' H11' 0.9500 . ?
C12' C13' 1.394(6) . ?
C12' H12' 0.9500 . ?
C13' C14' 1.413(6) . ?
C14' C15' 1.403(6) . ?
C15' C16' 1.376(6) . ?
C15' H15' 0.9500 . ?
C16' C17' 1.403(6) . ?
C16' H16' 0.9500 . ?
C17' C18' 1.415(6) . ?
C18' C19' 1.415(6) . ?
C18' C32' 1.502(6) . ?
C19' C1' 1.424(6) 2_656 ?
C20' C21' 1.396(6) . ?
C20' C25' 1.404(7) . ?
C21' C22' 1.389(6) . ?
C21' H21' 0.9500 . ?
C22' C23' 1.377(8) . ?
C22' H22' 0.9500 . ?
C23' C24' 1.374(7) . ?
C23' H23' 0.9500 . ?
C24' C25' 1.391(6) . ?
C24' H24' 0.9500 . ?
C25' H25' 0.9500 . ?
C26' C27' 1.3900 . ?
C26' C31' 1.3900 . ?
C27' F1' 1.325(11) . ?
C27' C28' 1.3900 . ?
C28' F2' 1.346(10) . ?
C28' C29' 1.3900 . ?
C29' F3' 1.345(8) . ?
C29' C30' 1.3900 . ?
C30' F4' 1.358(11) . ?
C30' C31' 1.3900 . ?
C31' F5' 1.322(11) . ?
C26" C27" 1.3900 . ?
C26" C31" 1.3900 . ?
C27" F1" 1.318(10) . ?
C27" C28" 1.3900 . ?
C28" F2" 1.356(10) . ?
C28" C29" 1.3900 . ?
C29" F3" 1.364(7) . ?
C29" C30" 1.3900 . ?
C30" F4" 1.319(10) . ?
C30" C31" 1.3900 . ?
C31" F5" 1.323(11) . ?
C32' C37' 1.385(7) . ?
C32' C33' 1.389(6) . ?
C33' C34' 1.392(6) . ?
C34' C35' 1.367(7) . ?
C35' C36' 1.366(7) . ?
C36' C37' 1.395(6) . ?
C38 C43 1.363(8) . ?
C38 C39 1.388(8) . ?
C38 H38 0.9500 . ?
C39 C40 1.364(8) . ?
C39 H39 0.9500 . ?
C40 C41 1.373(8) . ?
C40 H40 0.9500 . ?
C41 C42 1.380(8) . ?
C41 H41 0.9500 . ?
C42 C43 1.363(7) . ?
C42 H42 0.9500 . ?
C43 H43 0.9500 . ?
C44 C49 1.356(10) . ?
C44 C45 1.360(10) . ?
C44 H44 0.9500 . ?
C45 C46 1.364(10) . ?
C45 H45 0.9500 . ?
C46 C47 1.363(9) . ?
C46 H46 0.9500 . ?
C47 C48 1.413(9) . ?
C47 H47 0.9500 . ?
C48 C49 1.384(10) . ?
C48 H48 0.9500 . ?
C49 H49 0.9500 . ?
C50 C55 1.372(7) . ?
C50 C51 1.376(7) . ?
C50 H50 0.9500 . ?
C51 C52 1.374(7) . ?
C51 H51 0.9500 . ?
C52 C53 1.364(7) . ?
C52 H52 0.9500 . ?
C53 C54 1.371(7) . ?
C53 H53 0.9500 . ?
C54 C55 1.394(7) . ?
C54 H54 0.9500 . ?
C55 H55 0.9500 . ?
C56 C57 1.376(8) . ?
C56 C61 1.376(7) . ?
C56 H56 0.9500 . ?
C57 C58 1.364(7) . ?
C57 H57 0.9500 . ?
C58 C59 1.365(7) . ?
C58 H58 0.9500 . ?
C59 C60 1.372(7) . ?
C59 H59 0.9500 . ?
C60 C61 1.381(7) . ?
C60 H60 0.9500 . ?
C61 H61 0.9500 . ?
C62 C67 1.364(8) . ?
C62 C63 1.372(8) . ?
C62 H62 0.9500 . ?
C63 C64 1.358(8) . ?
C63 H63 0.9500 . ?
C64 C65 1.349(8) . ?
C64 H64 0.9500 . ?
C65 C66 1.363(7) . ?
C65 H65 0.9500 . ?
C66 C67 1.386(7) . ?
C66 H66 0.9500 . ?
C67 H67 0.9500 . ?

loop_
_geom_torsion_atom_site_label_1
_geom_torsion_atom_site_label_2
_geom_torsion_atom_site_label_3
_geom_torsion_atom_site_label_4
_geom_torsion
_geom_torsion_site_symmetry_1
_geom_torsion_site_symmetry_2
_geom_torsion_site_symmetry_3
_geom_torsion_site_symmetry_4
_geom_torsion_publ_flag
C19 C1 C2 C3 0.9(6) 2_766 . . . ?
C1 C2 C3 C4 178.2(5) . . . . ?
C1 C2 C3 S1 -0.5(5) . . . . ?
C19 S1 C3 C4 -178.9(4) 2_766 . . . ?
C19 S1 C3 C2 0.0(3) 2_766 . . . ?
C2 C3 C4 C5 -0.8(8) . . . . ?
S1 C3 C4 C5 177.9(4) . . . . ?
C2 C3 C4 C20 -178.6(5) . . . . ?
S1 C3 C4 C20 0.1(6) . . . . ?
C3 C4 C5 C6 169.4(5) . . . . ?
C20 C4 C5 C6 -12.8(7) . . . . ?
C3 C4 C5 S2 -10.6(7) . . . . ?
C20 C4 C5 S2 167.3(3) . . . . ?
C8 S2 C5 C4 -179.2(4) . . . . ?
C8 S2 C5 C6 0.8(4) . . . . ?
C4 C5 C6 C7 179.9(4) . . . . ?
S2 C5 C6 C7 -0.1(5) . . . . ?
C5 C6 C7 C8 -0.9(6) . . . . ?
C6 C7 C8 C9 -177.6(4) . . . . ?
C6 C7 C8 S2 1.5(5) . . . . ?
C5 S2 C8 C9 177.8(4) . . . . ?
C5 S2 C8 C7 -1.3(3) . . . . ?
C7 C8 C9 C10 -178.2(5) . . . . ?
S2 C8 C9 C10 2.9(7) . . . . ?
C7 C8 C9 C26 2.6(7) . . . . ?
S2 C8 C9 C26 -176.4(3) . . . . ?
C8 C9 C10 C11 178.9(5) . . . . ?
C26 C9 C10 C11 -1.8(7) . . . . ?
C8 C9 C10 Se1 -1.8(7) . . . . ?
C26 C9 C10 Se1 177.4(3) . . . . ?
C9 C10 C11 C12 -179.6(4) . . . . ?
Se1 C10 C11 C12 1.0(5) . . . . ?
C10 C11 C12 C13 0.1(7) . . . . ?
C11 C12 C13 C14 178.4(4) . . . . ?
C11 C12 C13 Se1 -1.2(6) . . . . ?
C10 Se1 C13 C12 1.4(3) . . . . ?
C10 Se1 C13 C14 -178.2(4) . . . . ?
C12 C13 C14 C15 4.5(8) . . . . ?
Se1 C13 C14 C15 -175.9(4) . . . . ?
C12 C13 C14 Se2 -174.9(4) . . . . ?
Se1 C13 C14 Se2 4.7(6) . . . . ?
C17 Se2 C14 C15 -0.9(3) . . . . ?
C17 Se2 C14 C13 178.5(4) . . . . ?
C13 C14 C15 C16 -178.4(4) . . . . ?
Se2 C14 C15 C16 1.0(5) . . . . ?
C14 C15 C16 C17 -0.6(6) . . . . ?
C15 C16 C17 C18 178.8(4) . . . . ?
C15 C16 C17 Se2 -0.2(5) . . . . ?
C16 C17 C18 C19 176.4(5) . . . . ?
Se2 C17 C18 C19 -4.9(7) . . . . ?
C16 C17 C18 C32 -3.3(7) . . . . ?
Se2 C17 C18 C32 175.4(3) . . . . ?
C17 C18 C19 C1 -7.5(8) . . . 2_766 ?
C32 C18 C19 C1 172.3(4) . . . 2_766 ?
C17 C18 C19 S1 175.9(4) . . . 2_766 ?
C32 C18 C19 S1 -4.4(6) . . . 2_766 ?
C3 C4 C20 C25 106.5(5) . . . . ?
C5 C4 C20 C25 -71.6(6) . . . . ?
C3 C4 C20 C21 -74.2(6) . . . . ?
C5 C4 C20 C21 107.8(5) . . . . ?
C25 C20 C21 C22 0.7(6) . . . . ?
C4 C20 C21 C22 -178.7(4) . . . . ?
C20 C21 C22 C23 -2.6(7) . . . . ?
C21 C22 C23 C24 2.1(7) . . . . ?
C22 C23 C24 C25 0.3(7) . . . . ?
C21 C20 C25 C24 1.6(6) . . . . ?
C4 C20 C25 C24 -179.0(4) . . . . ?
C23 C24 C25 C20 -2.2(7) . . . . ?
C10 C9 C26 C31 85.6(5) . . . . ?
C8 C9 C26 C31 -95.0(5) . . . . ?
C10 C9 C26 C27 -95.3(5) . . . . ?
C8 C9 C26 C27 84.0(5) . . . . ?
C31 C26 C27 F1 -179.2(4) . . . . ?
C9 C26 C27 F1 1.7(6) . . . . ?
C31 C26 C27 C28 0.4(6) . . . . ?
C9 C26 C27 C28 -178.7(4) . . . . ?
F1 C27 C28 F2 1.6(6) . . . . ?
C26 C27 C28 F2 -178.0(4) . . . . ?
F1 C27 C28 C29 -179.8(4) . . . . ?
C26 C27 C28 C29 0.5(7) . . . . ?
F2 C28 C29 F3 -0.7(7) . . . . ?
C27 C28 C29 F3 -179.2(4) . . . . ?
F2 C28 C29 C30 177.4(4) . . . . ?
C27 C28 C29 C30 -1.1(7) . . . . ?
F3 C29 C30 F4 -1.4(7) . . . . ?
C28 C29 C30 F4 -179.5(4) . . . . ?
F3 C29 C30 C31 178.9(4) . . . . ?
C28 C29 C30 C31 0.8(7) . . . . ?
C27 C26 C31 F5 -179.9(4) . . . . ?
C9 C26 C31 F5 -0.8(6) . . . . ?
C27 C26 C31 C30 -0.7(7) . . . . ?
C9 C26 C31 C30 178.4(4) . . . . ?
F4 C30 C31 F5 -0.4(7) . . . . ?
C29 C30 C31 F5 179.3(4) . . . . ?
F4 C30 C31 C26 -179.5(4) . . . . ?
C29 C30 C31 C26 0.1(7) . . . . ?
C19 C18 C32 C37 112.1(5) . . . . ?
C17 C18 C32 C37 -68.1(6) . . . . ?
C19 C18 C32 C33 -67.0(6) . . . . ?
C17 C18 C32 C33 112.8(5) . . . . ?
C37 C32 C33 F6 177.4(4) . . . . ?
C18 C32 C33 F6 -3.4(6) . . . . ?
C37 C32 C33 C34 -3.5(6) . . . . ?
C18 C32 C33 C34 175.7(4) . . . . ?
F6 C33 C34 F7 2.1(6) . . . . ?
C32 C33 C34 F7 -177.0(4) . . . . ?
F6 C33 C34 C35 -177.6(4) . . . . ?
C32 C33 C34 C35 3.3(7) . . . . ?
F7 C34 C35 F8 -0.8(7) . . . . ?
C33 C34 C35 F8 178.9(4) . . . . ?
F7 C34 C35 C36 -179.7(4) . . . . ?
C33 C34 C35 C36 0.0(7) . . . . ?
F8 C35 C36 F9 -0.9(7) . . . . ?
C34 C35 C36 F9 178.0(4) . . . . ?
F8 C35 C36 C37 178.4(4) . . . . ?
C34 C35 C36 C37 -2.7(7) . . . . ?
C33 C32 C37 F10 -179.6(4) . . . . ?
C18 C32 C37 F10 1.3(6) . . . . ?
C33 C32 C37 C36 0.6(7) . . . . ?
C18 C32 C37 C36 -178.6(4) . . . . ?
F9 C36 C37 F10 1.9(7) . . . . ?
C35 C36 C37 F10 -177.4(4) . . . . ?
F9 C36 C37 C32 -178.3(4) . . . . ?
C35 C36 C37 C32 2.4(7) . . . . ?
C19' C1' C2' C3' -1.0(6) 2_656 . . . ?
C1' C2' C3' C4' -175.6(5) . . . . ?
C1' C2' C3' S1' 1.4(5) . . . 2_656 ?
C2' C3' C4' C5' -3.2(9) . . . . ?
S1' C3' C4' C5' -180.0(4) 2_656 . . . ?
C2' C3' C4' C20' 174.6(5) . . . . ?
S1' C3' C4' C20' -2.2(6) 2_656 . . . ?
C3' C4' C5' C6' -177.5(5) . . . . ?
C20' C4' C5' C6' 4.7(7) . . . . ?
C3' C4' C5' S2' 1.8(7) . . . . ?
C20' C4' C5' S2' -176.0(3) . . . . ?
C8' S2' C5' C4' -178.8(4) . . . . ?
C8' S2' C5' C6' 0.6(4) . . . . ?
C4' C5' C6' C7' 178.8(4) . . . . ?
S2' C5' C6' C7' -0.6(5) . . . . ?
C5' C6' C7' C8' 0.3(6) . . . . ?
C6' C7' C8' C9' 179.7(5) . . . . ?
C6' C7' C8' S2' 0.1(5) . . . . ?
C5' S2' C8' C9' -180.0(4) . . . . ?
C5' S2' C8' C7' -0.4(3) . . . . ?
C7' C8' C9' C10' -179.8(5) . . . . ?
S2' C8' C9' C10' -0.3(7) . . . . ?
C7' C8' C9' C26' 4.7(9) . . . . ?
S2' C8' C9' C26' -175.8(6) . . . . ?
C7' C8' C9' C26" -4.2(8) . . . . ?
S2' C8' C9' C26" 175.3(6) . . . . ?
C8' C9' C10' C11' -179.1(5) . . . . ?
C26' C9' C10' C11' -3.6(9) . . . . ?
C26" C9' C10' C11' 5.2(8) . . . . ?
C8' C9' C10' Se1' 0.4(7) . . . . ?
C26' C9' C10' Se1' 175.9(6) . . . . ?
C26" C9' C10' Se1' -175.3(6) . . . . ?
C9' C10' C11' C12' 178.6(5) . . . . ?
Se1' C10' C11' C12' -0.9(6) . . . . ?
C10' C11' C12' C13' 0.7(7) . . . . ?
C11' C12' C13' C14' 180.0(4) . . . . ?
C11' C12' C13' Se1' -0.1(6) . . . . ?
C10' Se1' C13' C12' -0.4(4) . . . . ?
C10' Se1' C13' C14' 179.6(4) . . . . ?
C12' C13' C14' C15' 3.2(8) . . . . ?
Se1' C13' C14' C15' -176.7(4) . . . . ?
C12' C13' C14' Se2' -176.7(4) . . . . ?
Se1' C13' C14' Se2' 3.3(6) . . . . ?
C17' Se2' C14' C15' -0.9(3) . . . . ?
C17' Se2' C14' C13' 179.0(4) . . . . ?
C13' C14' C15' C16' -178.7(4) . . . . ?
Se2' C14' C15' C16' 1.2(5) . . . . ?
C14' C15' C16' C17' -0.9(6) . . . . ?
C15' C16' C17' C18' 179.2(4) . . . . ?
C15' C16' C17' Se2' 0.1(5) . . . . ?
C16' C17' C18' C19' 175.4(5) . . . . ?
Se2' C17' C18' C19' -5.6(7) . . . . ?
C16' C17' C18' C32' -5.1(7) . . . . ?
Se2' C17' C18' C32' 173.8(3) . . . . ?
C17' C18' C19' C1' 1.4(9) . . . 2_656 ?
C32' C18' C19' C1' -178.0(5) . . . 2_656 ?
C17' C18' C19' S1' -178.8(4) . . . . ?
C32' C18' C19' S1' 1.7(6) . . . . ?
C3' S1' C19' C18' 179.6(4) 2_656 . . . ?
C3' S1' C19' C1' -0.6(4) 2_656 . . 2_656 ?
C3' C4' C20' C21' 72.5(6) . . . . ?
C5' C4' C20' C21' -109.5(5) . . . . ?
C3' C4' C20' C25' -104.9(5) . . . . ?
C5' C4' C20' C25' 73.2(6) . . . . ?
C25' C20' C21' C22' -1.3(7) . . . . ?
C4' C20' C21' C22' -178.6(4) . . . . ?
C20' C21' C22' C23' 1.2(8) . . . . ?
C21' C22' C23' C24' -0.3(8) . . . . ?
C22' C23' C24' C25' -0.6(7) . . . . ?
C23' C24' C25' C20' 0.5(7) . . . . ?
C21' C20' C25' C24' 0.4(7) . . . . ?
C4' C20' C25' C24' 177.8(4) . . . . ?
C10' C9' C26' C27' 103.8(6) . . . . ?
C8' C9' C26' C27' -80.1(8) . . . . ?
C10' C9' C26' C31' -74.0(6) . . . . ?
C8' C9' C26' C31' 102.1(6) . . . . ?
C31' C26' C27' F1' 178.3(8) . . . . ?
C9' C26' C27' F1' 0.5(8) . . . . ?
C31' C26' C27' C28' 0.0 . . . . ?
C9' C26' C27' C28' -177.8(8) . . . . ?
F1' C27' C28' F2' -1.7(8) . . . . ?
C26' C27' C28' F2' 176.5(7) . . . . ?
F1' C27' C28' C29' -178.2(8) . . . . ?
C26' C27' C28' C29' 0.0 . . . . ?
F2' C28' C29' F3' 3.2(8) . . . . ?
C27' C28' C29' F3' 179.5(7) . . . . ?
F2' C28' C29' C30' -176.3(8) . . . . ?
C27' C28' C29' C30' 0.0 . . . . ?
F3' C29' C30' F4' 0.7(9) . . . . ?
C28' C29' C30' F4' -179.8(8) . . . . ?
F3' C29' C30' C31' -179.5(8) . . . . ?
C28' C29' C30' C31' 0.0 . . . . ?
F4' C30' C31' F5' -1.0(9) . . . . ?
C29' C30' C31' F5' 179.2(10) . . . . ?
F4' C30' C31' C26' 179.8(8) . . . . ?
C29' C30' C31' C26' 0.0 . . . . ?
C27' C26' C31' F5' -179.2(10) . . . . ?
C9' C26' C31' F5' -1.3(8) . . . . ?
C27' C26' C31' C30' 0.0 . . . . ?
C9' C26' C31' C30' 177.9(8) . . . . ?
C10' C9' C26" C27" 93.3(6) . . . . ?
C8' C9' C26" C27" -83.0(7) . . . . ?
C10' C9' C26" C31" -85.7(6) . . . . ?
C8' C9' C26" C31" 98.0(6) . . . . ?
C31" C26" C27" F1" 179.4(9) . . . . ?
C9' C26" C27" F1" 0.4(8) . . . . ?
C31" C26" C27" C28" 0.0 . . . . ?
C9' C26" C27" C28" -179.0(8) . . . . ?
F1" C27" C28" F2" -1.0(8) . . . . ?
C26" C27" C28" F2" 178.4(7) . . . . ?
F1" C27" C28" C29" -179.4(8) . . . . ?
C26" C27" C28" C29" 0.0 . . . . ?
F2" C28" C29" F3" 1.0(8) . . . . ?
C27" C28" C29" F3" 179.4(7) . . . . ?
F2" C28" C29" C30" -178.5(7) . . . . ?
C27" C28" C29" C30" 0.0 . . . . ?
F3" C29" C30" F4" -2.5(8) . . . . ?
C28" C29" C30" F4" 177.0(8) . . . . ?
F3" C29" C30" C31" -179.4(7) . . . . ?
C28" C29" C30" C31" 0.0 . . . . ?
F4" C30" C31" F5" -0.2(8) . . . . ?
C29" C30" C31" F5" 176.8(9) . . . . ?
F4" C30" C31" C26" -177.0(8) . . . . ?
C29" C30" C31" C26" 0.0 . . . . ?
C27" C26" C31" F5" -176.7(9) . . . . ?
C9' C26" C31" F5" 2.3(8) . . . . ?
C27" C26" C31" C30" 0.0 . . . . ?
C9' C26" C31" C30" 179.0(8) . . . . ?
C17' C18' C32' C37' 83.6(5) . . . . ?
C19' C18' C32' C37' -96.9(6) . . . . ?
C17' C18' C32' C33' -95.0(5) . . . . ?
C19' C18' C32' C33' 84.5(6) . . . . ?
C37' C32' C33' F6' -177.8(4) . . . . ?
C18' C32' C33' F6' 0.9(7) . . . . ?
C37' C32' C33' C34' -0.2(7) . . . . ?
C18' C32' C33' C34' 178.5(4) . . . . ?
F6' C33' C34' F7' -0.2(7) . . . . ?
C32' C33' C34' F7' -177.8(4) . . . . ?
F6' C33' C34' C35' 177.4(5) . . . . ?
C32' C33' C34' C35' -0.3(8) . . . . ?
F7' C34' C35' F8' -1.1(7) . . . . ?
C33' C34' C35' F8' -178.6(4) . . . . ?
F7' C34' C35' C36' 177.6(4) . . . . ?
C33' C34' C35' C36' 0.1(8) . . . . ?
F8' C35' C36' F9' -1.9(7) . . . . ?
C34' C35' C36' F9' 179.4(5) . . . . ?
F8' C35' C36' C37' 179.3(4) . . . . ?
C34' C35' C36' C37' 0.6(8) . . . . ?
C33' C32' C37' F10' -179.9(4) . . . . ?
C18' C32' C37' F10' 1.4(6) . . . . ?
C33' C32' C37' C36' 1.0(7) . . . . ?
C18' C32' C37' C36' -177.7(4) . . . . ?
F9' C36' C37' F10' 0.9(7) . . . . ?
C35' C36' C37' F10' 179.7(4) . . . . ?
F9' C36' C37' C32' -180.0(4) . . . . ?
C35' C36' C37' C32' -1.2(7) . . . . ?
C43 C38 C39 C40 -1.6(11) . . . . ?
C38 C39 C40 C41 2.6(10) . . . . ?
C39 C40 C41 C42 -0.7(10) . . . . ?
C40 C41 C42 C43 -2.2(10) . . . . ?
C39 C38 C43 C42 -1.4(10) . . . . ?
C41 C42 C43 C38 3.3(10) . . . . ?
C49 C44 C45 C46 -0.2(10) . . . . ?
C44 C45 C46 C47 -0.3(10) . . . . ?
C45 C46 C47 C48 0.7(9) . . . . ?
C46 C47 C48 C49 -0.5(9) . . . . ?
C45 C44 C49 C48 0.4(10) . . . . ?
C47 C48 C49 C44 0.0(10) . . . . ?
C55 C50 C51 C52 -1.7(9) . . . . ?
C50 C51 C52 C53 2.1(8) . . . . ?
C51 C52 C53 C54 -2.3(9) . . . . ?
C52 C53 C54 C55 2.1(9) . . . . ?
C51 C50 C55 C54 1.5(9) . . . . ?
C53 C54 C55 C50 -1.7(9) . . . . ?
C61 C56 C57 C58 -0.7(9) . . . . ?
C56 C57 C58 C59 0.0(8) . . . . ?
C57 C58 C59 C60 0.7(8) . . . . ?
C58 C59 C60 C61 -0.7(8) . . . . ?
C57 C56 C61 C60 0.7(8) . . . . ?
C59 C60 C61 C56 0.0(8) . . . . ?
C67 C62 C63 C64 0.7(8) . . . . ?
C62 C63 C64 C65 -0.5(9) . . . . ?
C63 C64 C65 C66 0.4(9) . . . . ?
C64 C65 C66 C67 -0.5(8) . . . . ?
C63 C62 C67 C66 -0.8(8) . . . . ?
C65 C66 C67 C62 0.7(8) . . . . ?
